data_7103534
loop_
_publ_author_name
'Bi, Wenhua'
'Mercier, Nicolas'

_publ_section_title
;
 Reversible dynamic isomerism change in the solid state, from
 Bi(4)I(16) clusters to BiI(4) 1D chains in l-cystine based hybrids:
 templating effect of cations in iodobismuthate network formation.
;
_journal_issue 44
_journal_name_full 'Chemical communications (Cambridge, England)'
_journal_page_first 5743
_journal_page_last 5745
_journal_paper_doi 10.1039/b812588k
_journal_year 2008
_chemical_absolute_configuration syn
_chemical_formula_moiety 'Bi2 I8, C6 H14 N2 O4 S2'
_chemical_formula_sum 'C6 H14 Bi2 I8 N2 O4 S2'
_chemical_formula_weight 1675.47
_chemical_name_systematic
;
?
;
_space_group_IT_number 4
_symmetry_cell_setting monoclinic
_symmetry_space_group_name_Hall 'P 2yb'
_symmetry_space_group_name_H-M 'P 1 21 1'
_atom_sites_solution_hydrogens geom
_atom_sites_solution_primary direct
_atom_sites_solution_secondary difmap
_audit_creation_method SHELXL-97
_cell_angle_alpha 90.00
_cell_angle_beta 93.07(3)
_cell_angle_gamma 90.00
_cell_formula_units_Z 2
_cell_length_a 12.317(3)
_cell_length_b 7.763(2)
_cell_length_c 15.223(3)
_cell_measurement_reflns_used 18746
_cell_measurement_temperature 296(2)
_cell_measurement_theta_max 29.2
_cell_measurement_theta_min 3.5
_cell_volume 1453.6(6)
_computing_structure_refinement 'SHELXL-97 (Sheldrick, 1997)'
_computing_structure_solution 'SHELXS-97 (Sheldrick, 1997)'
_diffrn_ambient_temperature 296(2)
_diffrn_measured_fraction_theta_full 0.996
_diffrn_measured_fraction_theta_max 0.996
_diffrn_measurement_device_type 'Bruker KappaCCD area detector'
_diffrn_measurement_method 'phi and omega scans'
_diffrn_radiation_monochromator graphite
_diffrn_radiation_source 'fine-focus sealed tube'
_diffrn_radiation_type MoK\a
_diffrn_radiation_wavelength 0.71073
_diffrn_reflns_av_R_equivalents 0.044
_diffrn_reflns_av_sigmaI/netI 0.049
_diffrn_reflns_limit_h_max 17
_diffrn_reflns_limit_h_min -16
_diffrn_reflns_limit_k_max 11
_diffrn_reflns_limit_k_min -11
_diffrn_reflns_limit_l_max 21
_diffrn_reflns_limit_l_min -21
_diffrn_reflns_number 48600
_diffrn_reflns_theta_full 30.5
_diffrn_reflns_theta_max 30.5
_diffrn_reflns_theta_min 3.1
_diffrn_standards_interval_count 0
_diffrn_standards_interval_time 0
_exptl_absorpt_coefficient_mu 20.743
_exptl_absorpt_correction_T_max 0.296
_exptl_absorpt_correction_T_min 0.136
_exptl_absorpt_correction_type multi-scan
_exptl_absorpt_process_details SADABS
_exptl_crystal_colour red
_exptl_crystal_density_diffrn 3.828
_exptl_crystal_density_method 'not measured'
_exptl_crystal_description prism
_exptl_crystal_F_000 1436
_exptl_crystal_size_max 0.26
_exptl_crystal_size_mid 0.08
_exptl_crystal_size_min 0.06
_refine_diff_density_max 1.46
_refine_diff_density_min -1.33
_refine_diff_density_rms 0.258
_refine_ls_abs_structure_details 'Flack H D (1983), Acta Cryst. A39, 876-881'
_refine_ls_abs_structure_Flack -0.022(5)
_refine_ls_extinction_coef 0.00026(3)
_refine_ls_extinction_expression Fc^*^=kFc[1+0.001xFc^2^\l^3^/sin(2\q)]^-1/4^
_refine_ls_extinction_method SHELXL
_refine_ls_goodness_of_fit_ref 1.068
_refine_ls_hydrogen_treatment constr
_refine_ls_matrix_type full
_refine_ls_number_parameters 222
_refine_ls_number_reflns 8773
_refine_ls_number_restraints 1
_refine_ls_restrained_S_all 1.067
_refine_ls_R_factor_all 0.077
_refine_ls_R_factor_gt 0.044
_refine_ls_shift/su_max 0.001
_refine_ls_shift/su_mean 0.000
_refine_ls_structure_factor_coef Fsqd
_refine_ls_weighting_details 'calc w=1/[\s^2^(Fo^2^)+(0.0220P)^2^+15.5808P] where P=(Fo^2^+2Fc^2^)/3'
_refine_ls_weighting_scheme calc
_refine_ls_wR_factor_gt 0.072
_refine_ls_wR_factor_ref 0.082
_reflns_number_gt 6611
_reflns_number_total 8773
_reflns_threshold_expression >2sigma(I)
_cod_data_source_file b812588k.txt
_cod_data_source_block 1
_cod_original_sg_symbol_H-M 'p 21'
_cod_database_code 7103534

loop_
_symmetry_equiv_pos_as_xyz
'x, y, z'
'-x, y+1/2, -z'

loop_
_atom_site_label
_atom_site_type_symbol
_atom_site_fract_x
_atom_site_fract_y
_atom_site_fract_z
_atom_site_U_iso_or_equiv
_atom_site_adp_type
_atom_site_occupancy
_atom_site_symmetry_multiplicity
_atom_site_calc_flag
_atom_site_refinement_flags
_atom_site_disorder_assembly
_atom_site_disorder_group
Bi1 Bi 0.78921(3) 0.17886(6) 0.65628(2) 0.02968(10) Uani 1 1 d . . .
Bi2 Bi 0.74677(3) 0.68262(6) 0.81631(2) 0.02941(10) Uani 1 1 d . . .
I1 I 0.61233(6) 0.01118(10) 0.79309(5) 0.03432(17) Uani 1 1 d . . .
I2 I 0.65787(8) 0.03354(13) 0.50150(5) 0.0488(2) Uani 1 1 d . . .
I3 I 0.91521(7) -0.15416(11) 0.68428(6) 0.0428(2) Uani 1 1 d . . .
I4 I 0.94995(7) 0.34208(14) 0.55719(6) 0.0509(2) Uani 1 1 d . . .
I5 I 0.62552(7) 0.49347(11) 0.64396(5) 0.0417(2) Uani 1 1 d . . .
I6 I 0.88130(6) 0.34155(10) 0.83804(4) 0.03137(16) Uani 1 1 d . . .
I7 I 0.57958(8) 0.56269(15) 0.93413(7) 0.0636(3) Uani 1 1 d . . .
I8 I 0.88745(7) 0.80956(12) 0.96296(5) 0.0446(2) Uani 1 1 d . . .
S1 S 0.3214(3) 0.9383(4) 0.8325(2) 0.0427(8) Uani 1 1 d . . .
S2 S 0.3269(3) 0.8010(4) 0.7186(2) 0.0439(8) Uani 1 1 d . . .
O1 O 0.1319(7) 0.5340(12) 0.8010(6) 0.044(2) Uani 1 1 d . . .
H1 H 0.1286 0.4341 0.7835 0.053 Uiso 1 1 calc R . .
O2 O 0.2992(7) 0.4724(11) 0.8567(5) 0.040(2) Uani 1 1 d . . .
O3 O 0.3556(7) 1.2979(11) 0.7170(6) 0.040(2) Uani 1 1 d . . .
H3 H 0.3426 1.3543 0.7607 0.049 Uiso 1 1 calc R . .
O4 O 0.1751(8) 1.2585(14) 0.7061(7) 0.064(3) Uani 1 1 d . . .
N1 N 0.2896(8) 0.6804(16) 0.9892(6) 0.041(2) Uani 1 1 d . . .
H1A H 0.3523 0.7027 0.9650 0.062 Uiso 1 1 calc R . .
H1B H 0.2911 0.5741 1.0111 0.062 Uiso 1 1 calc R . .
H1C H 0.2796 0.7556 1.0321 0.062 Uiso 1 1 calc R . .
N2 N 0.3987(10) 1.0886(16) 0.5926(7) 0.055(3) Uani 1 1 d . . .
H2A H 0.4264 1.1943 0.5910 0.082 Uiso 1 1 calc R . .
H2B H 0.4042 1.0381 0.5406 0.082 Uiso 1 1 calc R . .
H2C H 0.4350 1.0273 0.6339 0.082 Uiso 1 1 calc R . .
C1 C 0.2139(9) 0.5512(14) 0.8557(7) 0.028(2) Uani 1 1 d . . .
C2 C 0.1988(9) 0.6952(17) 0.9210(7) 0.034(2) Uani 1 1 d . . .
H2 H 0.1302 0.6758 0.9493 0.041 Uiso 1 1 calc R . .
C3 C 0.1946(11) 0.8728(18) 0.8790(8) 0.045(3) Uani 1 1 d . . .
H3A H 0.1759 0.9565 0.9230 0.054 Uiso 1 1 calc R . .
H3B H 0.1372 0.8741 0.8328 0.054 Uiso 1 1 calc R . .
C4 C 0.2407(11) 0.9195(18) 0.6400(8) 0.045(3) Uani 1 1 d . . .
H4A H 0.2301 0.8501 0.5873 0.054 Uiso 1 1 calc R . .
H4B H 0.1701 0.9342 0.6644 0.054 Uiso 1 1 calc R . .
C5 C 0.2826(11) 1.0988(18) 0.6133(7) 0.043(3) Uani 1 1 d . . .
H5 H 0.2405 1.1363 0.5602 0.051 Uiso 1 1 calc R . .
C6 C 0.2668(11) 1.2282(15) 0.6848(8) 0.037(3) Uani 1 1 d . . .

loop_
_atom_site_aniso_label
_atom_site_aniso_U_11
_atom_site_aniso_U_22
_atom_site_aniso_U_33
_atom_site_aniso_U_23
_atom_site_aniso_U_13
_atom_site_aniso_U_12
Bi1 0.0312(2) 0.0339(2) 0.02373(18) 0.0019(2) -0.00091(15) -0.0037(2)
Bi2 0.0302(2) 0.0314(2) 0.02658(19) 0.0006(2) 0.00089(15) -0.0017(2)
I1 0.0270(4) 0.0365(4) 0.0396(4) 0.0043(3) 0.0031(3) 0.0007(3)
I2 0.0520(6) 0.0615(6) 0.0320(4) -0.0107(4) -0.0054(4) -0.0153(4)
I3 0.0383(5) 0.0410(5) 0.0507(5) 0.0102(4) 0.0188(4) 0.0072(4)
I4 0.0381(5) 0.0740(6) 0.0408(4) 0.0186(5) 0.0040(4) -0.0114(5)
I5 0.0402(5) 0.0447(5) 0.0388(4) 0.0004(3) -0.0115(4) 0.0059(4)
I6 0.0306(4) 0.0351(4) 0.0279(3) -0.0012(3) -0.0033(3) -0.0014(3)
I7 0.0362(5) 0.0809(7) 0.0760(7) 0.0429(6) 0.0237(5) 0.0160(5)
I8 0.0406(5) 0.0510(5) 0.0411(4) -0.0188(4) -0.0081(4) 0.0068(4)
S1 0.054(2) 0.0443(18) 0.0303(15) 0.0015(13) 0.0035(14) -0.0186(15)
S2 0.049(2) 0.0440(19) 0.0388(16) -0.0005(13) 0.0057(14) -0.0055(15)
O1 0.026(5) 0.044(5) 0.062(6) -0.012(4) 0.000(4) -0.006(4)
O2 0.033(5) 0.050(5) 0.037(4) -0.009(4) 0.001(4) 0.001(4)
O3 0.038(5) 0.043(5) 0.041(5) -0.002(4) 0.010(4) -0.008(4)
O4 0.039(6) 0.076(7) 0.075(7) -0.023(5) -0.006(5) 0.008(5)
N1 0.048(6) 0.043(5) 0.032(5) 0.001(5) 0.007(4) -0.001(6)
N2 0.068(9) 0.070(8) 0.028(5) 0.001(5) 0.022(5) -0.004(7)
C1 0.021(6) 0.031(6) 0.032(6) -0.001(4) 0.004(4) -0.004(4)
C2 0.025(6) 0.044(6) 0.035(5) -0.005(6) 0.010(4) -0.004(6)
C3 0.045(8) 0.058(9) 0.032(6) 0.005(6) 0.005(5) 0.013(6)
C4 0.042(8) 0.062(9) 0.029(6) -0.013(6) -0.007(5) 0.000(6)
C5 0.049(8) 0.065(9) 0.015(5) 0.001(5) 0.004(5) 0.009(6)
C6 0.039(7) 0.036(7) 0.037(6) -0.001(5) 0.007(5) 0.001(5)

loop_
_atom_type_symbol
_atom_type_description
_atom_type_scat_dispersion_real
_atom_type_scat_dispersion_imag
_atom_type_scat_source
C C 0.0033 0.0016 'International Tables Vol C Tables 4.2.6.8 and 6.1.1.4'
H H 0.0000 0.0000 'International Tables Vol C Tables 4.2.6.8 and 6.1.1.4'
N N 0.0061 0.0033 'International Tables Vol C Tables 4.2.6.8 and 6.1.1.4'
O O 0.0106 0.0060 'International Tables Vol C Tables 4.2.6.8 and 6.1.1.4'
S S 0.1246 0.1234 'International Tables Vol C Tables 4.2.6.8 and 6.1.1.4'
I I -0.4742 1.8119 'International Tables Vol C Tables 4.2.6.8 and 6.1.1.4'
Bi Bi -4.1077 10.2566 'International Tables Vol C Tables 4.2.6.8 and 6.1.1.4'

loop_
_geom_angle_atom_site_label_1
_geom_angle_atom_site_label_2
_geom_angle_atom_site_label_3
_geom_angle
_geom_angle_site_symmetry_1
_geom_angle_site_symmetry_3
_geom_angle_publ_flag
I4 Bi1 I2 96.43(3) . . ?
I4 Bi1 I3 95.09(3) . . ?
I2 Bi1 I3 92.29(3) . . ?
I4 Bi1 I5 94.81(3) . . ?
I2 Bi1 I5 85.92(3) . . ?
I3 Bi1 I5 170.08(3) . . ?
I4 Bi1 I6 93.34(3) . . ?
I2 Bi1 I6 168.19(3) . . ?
I3 Bi1 I6 93.44(3) . . ?
I5 Bi1 I6 86.66(3) . . ?
I4 Bi1 I1 173.42(3) . . ?
I2 Bi1 I1 90.05(3) . . ?
I3 Bi1 I1 85.78(3) . . ?
I5 Bi1 I1 84.46(3) . . ?
I6 Bi1 I1 80.09(3) . . ?
I8 Bi2 I7 92.67(4) . . ?
I8 Bi2 I1 95.88(3) . 1_565 ?
I7 Bi2 I1 86.69(3) . 1_565 ?
I8 Bi2 I6 85.17(3) . . ?
I7 Bi2 I6 92.95(3) . . ?
I1 Bi2 I6 178.91(3) 1_565 . ?
I8 Bi2 I3 88.21(3) . 1_565 ?
I7 Bi2 I3 174.53(3) . 1_565 ?
I1 Bi2 I3 87.85(3) 1_565 1_565 ?
I6 Bi2 I3 92.51(3) . 1_565 ?
I8 Bi2 I5 169.61(3) . . ?
I7 Bi2 I5 92.41(4) . . ?
I1 Bi2 I5 93.46(3) 1_565 . ?
I6 Bi2 I5 85.52(3) . . ?
I3 Bi2 I5 87.60(3) 1_565 . ?
Bi2 I1 Bi1 91.71(3) 1_545 . ?
Bi1 I3 Bi2 94.66(3) . 1_545 ?
Bi1 I5 Bi2 92.10(3) . . ?
Bi2 I6 Bi1 94.68(3) . . ?
C3 S1 S2 104.6(5) . . ?
C4 S2 S1 104.6(5) . . ?
C1 O1 H1 109.5 . . ?
C6 O3 H3 109.5 . . ?
C2 N1 H1A 109.5 . . ?
C2 N1 H1B 109.5 . . ?
H1A N1 H1B 109.5 . . ?
C2 N1 H1C 109.5 . . ?
H1A N1 H1C 109.5 . . ?
H1B N1 H1C 109.5 . . ?
C5 N2 H2A 109.5 . . ?
C5 N2 H2B 109.5 . . ?
H2A N2 H2B 109.5 . . ?
C5 N2 H2C 109.5 . . ?
H2A N2 H2C 109.5 . . ?
H2B N2 H2C 109.5 . . ?
O2 C1 O1 127.3(11) . . ?
O2 C1 C2 120.0(10) . . ?
O1 C1 C2 112.6(10) . . ?
N1 C2 C1 106.7(10) . . ?
N1 C2 C3 111.8(11) . . ?
C1 C2 C3 113.4(9) . . ?
N1 C2 H2 108.3 . . ?
C1 C2 H2 108.3 . . ?
C3 C2 H2 108.3 . . ?
C2 C3 S1 114.0(9) . . ?
C2 C3 H3A 108.8 . . ?
S1 C3 H3A 108.8 . . ?
C2 C3 H3B 108.8 . . ?
S1 C3 H3B 108.8 . . ?
H3A C3 H3B 107.7 . . ?
C5 C4 S2 116.1(9) . . ?
C5 C4 H4A 108.3 . . ?
S2 C4 H4A 108.3 . . ?
C5 C4 H4B 108.3 . . ?
S2 C4 H4B 108.3 . . ?
H4A C4 H4B 107.4 . . ?
N2 C5 C6 110.7(11) . . ?
N2 C5 C4 110.3(11) . . ?
C6 C5 C4 110.7(10) . . ?
N2 C5 H5 108.3 . . ?
C6 C5 H5 108.3 . . ?
C4 C5 H5 108.3 . . ?
O4 C6 O3 126.7(12) . . ?
O4 C6 C5 118.8(12) . . ?
O3 C6 C5 114.5(12) . . ?

loop_
_geom_bond_atom_site_label_1
_geom_bond_atom_site_label_2
_geom_bond_distance
_geom_bond_site_symmetry_2
_geom_bond_publ_flag
Bi1 I4 2.8497(11) . ?
Bi1 I2 3.0055(12) . ?
Bi1 I3 3.0338(11) . ?
Bi1 I5 3.1663(11) . ?
Bi1 I6 3.1940(10) . ?
Bi1 I1 3.3564(12) . ?
Bi2 I8 2.9229(12) . ?
Bi2 I7 2.9531(13) . ?
Bi2 I1 3.0514(10) 1_565 ?
Bi2 I6 3.1318(10) . ?
Bi2 I3 3.2243(12) 1_565 ?
Bi2 I5 3.2940(12) . ?
I1 Bi2 3.0514(10) 1_545 ?
I3 Bi2 3.2243(12) 1_545 ?
S1 C3 1.822(14) . ?
S1 S2 2.039(5) . ?
S2 C4 1.808(14) . ?
O1 C1 1.281(13) . ?
O1 H1 0.8200 . ?
O2 C1 1.216(13) . ?
O3 C6 1.293(15) . ?
O3 H3 0.8200 . ?
O4 C6 1.215(15) . ?
N1 C2 1.489(14) . ?
N1 H1A 0.8900 . ?
N1 H1B 0.8900 . ?
N1 H1C 0.8900 . ?
N2 C5 1.482(17) . ?
N2 H2A 0.8900 . ?
N2 H2B 0.8900 . ?
N2 H2C 0.8900 . ?
C1 C2 1.514(16) . ?
C2 C3 1.519(18) . ?
C2 H2 0.9800 . ?
C3 H3A 0.9700 . ?
C3 H3B 0.9700 . ?
C4 C5 1.55(2) . ?
C4 H4A 0.9700 . ?
C4 H4B 0.9700 . ?
C5 C6 1.502(17) . ?
C5 H5 0.9800 . ?

loop_
_geom_hbond_atom_site_label_D
_geom_hbond_atom_site_label_H
_geom_hbond_atom_site_label_A
_geom_hbond_distance_DH
_geom_hbond_distance_HA
_geom_hbond_distance_DA
_geom_hbond_angle_DHA
_geom_hbond_site_symmetry_A
O1 H1 O4 0.82 1.91 2.651(14) 149.7 1_545
O3 H3 O2 0.82 1.83 2.645(12) 174.1 1_565
N1 H1A S1 0.89 2.73 3.155(11) 110.2 .
N1 H1A I7 0.89 3.06 3.823(10) 144.6 .
N1 H1B I8 0.89 3.05 3.707(11) 132.2 2_647
N1 H1B I1 0.89 3.19 3.707(9) 119.5 2_657
N1 H1C I6 0.89 2.95 3.675(10) 139.9 2_657
N1 H1C I7 0.89 2.98 3.545(12) 123.3 2_657
N2 H2A I2 0.89 3.14 3.790(13) 132.0 2_666
N2 H2B I5 0.89 2.83 3.673(11) 157.5 2_656
N2 H2C S2 0.89 2.59 3.103(12) 117.5 .
N2 H2C I1 0.89 3.18 3.967(12) 149.3 1_565

loop_
_geom_torsion_atom_site_label_1
_geom_torsion_atom_site_label_2
_geom_torsion_atom_site_label_3
_geom_torsion_atom_site_label_4
_geom_torsion
_geom_torsion_site_symmetry_1
_geom_torsion_site_symmetry_2
_geom_torsion_site_symmetry_3
_geom_torsion_site_symmetry_4
_geom_torsion_publ_flag
I2 Bi1 I1 Bi2 92.46(3) . . . 1_545 ?
I3 Bi1 I1 Bi2 0.16(3) . . . 1_545 ?
I5 Bi1 I1 Bi2 178.36(2) . . . 1_545 ?
I6 Bi1 I1 Bi2 -94.08(3) . . . 1_545 ?
I4 Bi1 I3 Bi2 173.30(3) . . . 1_545 ?
I2 Bi1 I3 Bi2 -90.04(3) . . . 1_545 ?
I6 Bi1 I3 Bi2 79.64(3) . . . 1_545 ?
I1 Bi1 I3 Bi2 -0.15(3) . . . 1_545 ?
I4 Bi1 I5 Bi2 -85.51(3) . . . . ?
I2 Bi1 I5 Bi2 178.36(3) . . . . ?
I6 Bi1 I5 Bi2 7.56(2) . . . . ?
I1 Bi1 I5 Bi2 87.92(3) . . . . ?
I8 Bi2 I5 Bi1 18.70(17) . . . . ?
I7 Bi2 I5 Bi1 -100.49(3) . . . . ?
I1 Bi2 I5 Bi1 172.69(2) 1_565 . . . ?
I6 Bi2 I5 Bi1 -7.72(2) . . . . ?
I3 Bi2 I5 Bi1 84.98(3) 1_565 . . . ?
I8 Bi2 I6 Bi1 -167.71(3) . . . . ?
I7 Bi2 I6 Bi1 99.86(4) . . . . ?
I3 Bi2 I6 Bi1 -79.72(3) 1_565 . . . ?
I5 Bi2 I6 Bi1 7.67(2) . . . . ?
I4 Bi1 I6 Bi2 86.66(3) . . . . ?
I2 Bi1 I6 Bi2 -59.12(15) . . . . ?
I3 Bi1 I6 Bi2 -178.03(2) . . . . ?
I5 Bi1 I6 Bi2 -7.97(2) . . . . ?
I1 Bi1 I6 Bi2 -92.93(3) . . . . ?
C3 S1 S2 C4 80.8(7) . . . . ?
O2 C1 C2 N1 -13.3(15) . . . . ?
O1 C1 C2 N1 170.2(9) . . . . ?
O2 C1 C2 C3 110.1(13) . . . . ?
O1 C1 C2 C3 -66.4(13) . . . . ?
N1 C2 C3 S1 55.1(12) . . . . ?
C1 C2 C3 S1 -65.5(12) . . . . ?
S2 S1 C3 C2 75.5(9) . . . . ?
S1 S2 C4 C5 67.7(10) . . . . ?
S2 C4 C5 N2 46.7(12) . . . . ?
S2 C4 C5 C6 -76.2(13) . . . . ?
N2 C5 C6 O4 176.1(12) . . . . ?
C4 C5 C6 O4 -61.2(16) . . . . ?
N2 C5 C6 O3 -3.2(15) . . . . ?
C4 C5 C6 O3 119.4(12) . . . . ?
